data_4033522
loop_
_publ_author_name
'Mikhailov, Kirill I.'
'Galenko, Ekaterina E.'
'Galenko, Alexey V.'
'Novikov, Mikhail S.'
'Ivanov, Alexander Yu'
'Starova, Galina L.'
'Khlebnikov, Alexander F.'

_publ_section_title
;
 Fe(II)-Catalyzed Isomerization of 5-Chloroisoxazoles to 2
 H-Azirine-2-carbonyl Chlorides as a Key Stage in the Synthesis of
 Pyrazole-Nitrogen Heterocycle Dyads.
;
_journal_issue 6
_journal_name_full 'The Journal of organic chemistry'
_journal_page_first 3177
_journal_page_last 3187
_journal_paper_doi 10.1021/acs.joc.8b00069
_journal_volume 83
_journal_year 2018
_chemical_formula_moiety 'C19 H15 N3 O2'
_chemical_formula_sum 'C19 H15 N3 O2'
_chemical_formula_weight 317.34
_space_group_crystal_system monoclinic
_space_group_IT_number 14
_space_group_name_Hall '-P 2yn'
_space_group_name_H-M_alt 'P 1 21/n 1'
_symmetry_space_group_name_Hall '-P 2yn'
_symmetry_space_group_name_H-M 'P 1 21/n 1'
_atom_sites_solution_hydrogens geom
_atom_sites_solution_primary iterative
_audit_creation_date 2017-05-10
_audit_creation_method
;
Olex2 1.2
(compiled 2017.03.28 svn.r3405 for OlexSys, GUI svn.r5335)
;
_cell_angle_alpha 90
_cell_angle_beta 99.444(4)
_cell_angle_gamma 90
_cell_formula_units_Z 4
_cell_length_a 12.8169(5)
_cell_length_b 7.2190(3)
_cell_length_c 16.4865(6)
_cell_measurement_reflns_used 4655
_cell_measurement_temperature 100(2)
_cell_measurement_theta_max 31.0020
_cell_measurement_theta_min 3.8180
_cell_volume 1504.74(10)
_computing_cell_refinement 'CrysAlisPro 1.171.38.46 (Rigaku OD, 2015)'
_computing_data_collection 'CrysAlisPro 1.171.38.46 (Rigaku OD, 2015)'
_computing_data_reduction 'CrysAlisPro 1.171.38.46 (Rigaku OD, 2015)'
_computing_molecular_graphics 'Olex2 (Dolomanov et al., 2009)'
_computing_publication_material 'Olex2 (Dolomanov et al., 2009)'
_computing_structure_refinement 'ShelXL (Sheldrick, 2015)'
_computing_structure_solution
;
Superflip (Palatinus & Chapuis, 2007;Palatinus & van der Lee, 2008;
Palatinus et al., 2012)
;
_diffrn_ambient_environment N~2~
_diffrn_ambient_temperature 100(2)
_diffrn_detector 'CCD plate'
_diffrn_detector_area_resol_mean 10.3829
_diffrn_detector_type Atlas
_diffrn_measured_fraction_theta_full 0.996
_diffrn_measured_fraction_theta_max 0.997
_diffrn_measurement_details
;
List of Runs (angles in degrees, time in seconds):

  # Type    Start    End  Width  t~exp~   \w     \q     \k     \f   Frames
--------------------------------------------------------------------------
  1  \w      8.00  46.00   1.00   11.28    --   15.80  57.00  60.00   38
  2  \w     37.00  86.00   1.00   11.28    --   15.80  38.00 150.00   49
  3  \w    -19.00  13.00   1.00   11.28    --  -13.93 -99.00 -30.00   32
  4  \w    -20.00  10.00   1.00   11.28    --   15.80 -99.00  30.00   30
  5  \w    -38.00  37.00   1.00   11.28    --   15.80 -77.00-120.00   75
  6  \w     -4.00  48.00   1.00   11.28    --  -13.93  38.00-180.00   52
;
_diffrn_measurement_device 'four-circle diffractometer'
_diffrn_measurement_device_type 'SuperNova, Dual, Cu at zero, Atlas'
_diffrn_measurement_method '\w scans'
_diffrn_orient_matrix_type 'CrysAlisPro convention (1999,Acta A55,543-557)'
_diffrn_orient_matrix_UB_11 0.0116575000
_diffrn_orient_matrix_UB_12 -0.0103846000
_diffrn_orient_matrix_UB_13 -0.0403595000
_diffrn_orient_matrix_UB_21 -0.0548579000
_diffrn_orient_matrix_UB_22 0.0006970000
_diffrn_orient_matrix_UB_23 -0.0160627000
_diffrn_orient_matrix_UB_31 0.0016608000
_diffrn_orient_matrix_UB_32 0.0976575000
_diffrn_orient_matrix_UB_33 -0.0041383000
_diffrn_radiation_monochromator mirror
_diffrn_radiation_probe x-ray
_diffrn_radiation_type MoK\a
_diffrn_radiation_wavelength 0.71073
_diffrn_reflns_av_R_equivalents 0.0265
_diffrn_reflns_av_unetI/netI 0.0314
_diffrn_reflns_Laue_measured_fraction_full 0.996
_diffrn_reflns_Laue_measured_fraction_max 0.997
_diffrn_reflns_limit_h_max 16
_diffrn_reflns_limit_h_min -14
_diffrn_reflns_limit_k_max 8
_diffrn_reflns_limit_k_min -9
_diffrn_reflns_limit_l_max 21
_diffrn_reflns_limit_l_min -21
_diffrn_reflns_number 10110
_diffrn_reflns_point_group_measured_fraction_full 0.996
_diffrn_reflns_point_group_measured_fraction_max 0.997
_diffrn_reflns_theta_full 25.242
_diffrn_reflns_theta_max 27.496
_diffrn_reflns_theta_min 3.087
_diffrn_source 'micro-focus sealed X-ray tube'
_diffrn_source_type 'SuperNova (Mo) X-ray Source'
_exptl_absorpt_coefficient_mu 0.093
_exptl_absorpt_correction_T_max 1.00000
_exptl_absorpt_correction_T_min 0.72566
_exptl_absorpt_correction_type multi-scan
_exptl_absorpt_process_details
;
CrysAlisPro 1.171.38.46 (Rigaku Oxford Diffraction, 2015)
Empirical absorption correction using spherical harmonics,
 implemented in SCALE3 ABSPACK scaling algorithm.
;
_exptl_crystal_colour colorless
_exptl_crystal_density_diffrn 1.401
_exptl_crystal_description prizm
_exptl_crystal_F_000 664
_exptl_crystal_size_max 0.34
_exptl_crystal_size_mid 0.22
_exptl_crystal_size_min 0.16
_refine_diff_density_max 0.290
_refine_diff_density_min -0.268
_refine_diff_density_rms 0.048
_refine_ls_extinction_method none
_refine_ls_goodness_of_fit_ref 1.046
_refine_ls_hydrogen_treatment constr
_refine_ls_matrix_type full
_refine_ls_number_parameters 218
_refine_ls_number_reflns 3463
_refine_ls_number_restraints 0
_refine_ls_restrained_S_all 1.046
_refine_ls_R_factor_all 0.0515
_refine_ls_R_factor_gt 0.0408
_refine_ls_shift/su_max 0.000
_refine_ls_shift/su_mean 0.000
_refine_ls_structure_factor_coef Fsqd
_refine_ls_weighting_details 'w=1/[\s^2^(Fo^2^)+(0.0425P)^2^+0.5740P] where P=(Fo^2^+2Fc^2^)/3'
_refine_ls_weighting_scheme calc
_refine_ls_wR_factor_gt 0.0951
_refine_ls_wR_factor_ref 0.1028
_reflns_Friedel_coverage 0.000
_reflns_number_gt 2863
_reflns_number_total 3463
_reflns_threshold_expression 'I > 2\s(I)'
_cod_data_source_file jo8b00069_si_005.cif
_cod_data_source_block 103-7060-6713_meo_ox
_cod_depositor_comments 'Adding full bibliography for 4033521--4033522.cif.'
_cod_original_cell_volume 1504.75(10)
_cod_database_code 4033522
_shelx_shelxl_version_number 2014/7
_shelx_space_group_comment
;
The symmetry employed for this shelxl refinement is uniquely defined
by the following loop, which should always be used as a source of
symmetry information in preference to the above space-group names.
They are only intended as comments.
;
_reflns_odcompleteness_completeness 99.81
_reflns_odcompleteness_iscentric 1
_reflns_odcompleteness_theta 28.51
_olex2_refinement_description
;
1. Fixed Uiso
 At 1.2 times of:
  All C(H) groups
 At 1.5 times of:
  All C(H,H,H) groups
2.a Aromatic/amide H refined with riding coordinates:
 C22(H22), C21(H21), C16(H16), C10(H10), C2(H2), C18(H18), C15(H15), C6(H6),
 C4(H4), C3(H3), C19(H19), C5(H5)
2.b Idealised Me refined as rotating group:
 C24(H24A,H24B,H24C)
;
_olex2_submission_special_instructions 'No special instructions were received'
_oxdiff_exptl_absorpt_empirical_details
;
Empirical correction (ABSPACK) includes:
- Absorption correction using spherical harmonics
- Frame scaling
;
_oxdiff_exptl_absorpt_empirical_full_max 1.515
_oxdiff_exptl_absorpt_empirical_full_min 0.490

loop_
_space_group_symop_operation_xyz
'x, y, z'
'-x+1/2, y+1/2, -z+1/2'
'-x, -y, -z'
'x-1/2, -y-1/2, z-1/2'

loop_
_atom_site_label
_atom_site_type_symbol
_atom_site_fract_x
_atom_site_fract_y
_atom_site_fract_z
_atom_site_U_iso_or_equiv
_atom_site_adp_type
_atom_site_occupancy
_atom_site_site_symmetry_order
_atom_site_calc_flag
_atom_site_refinement_flags_posn
O23 O -0.35964(7) 0.86314(13) 0.09179(5) 0.0183(2) Uani 1 1 d .
O8 O 0.37735(7) 0.81092(12) 0.40075(5) 0.0158(2) Uani 1 1 d .
N13 N 0.12199(8) 0.85953(15) 0.27641(6) 0.0156(2) Uani 1 1 d .
C22 C -0.08087(10) 0.91464(17) 0.17267(7) 0.0152(3) Uani 1 1 d .
H22 H -0.0219 0.9678 0.1559 0.018 Uiso 1 1 calc R
N11 N 0.46228(9) 0.91778(15) 0.30188(6) 0.0179(2) Uani 1 1 d .
C21 C -0.17789(10) 0.92449(17) 0.12188(7) 0.0156(3) Uani 1 1 d .
H21 H -0.1837 0.9839 0.0713 0.019 Uiso 1 1 calc R
N12 N 0.20041(8) 0.81516(15) 0.34015(6) 0.0158(2) Uani 1 1 d .
C16 C 0.16218(11) 0.73815(18) 0.40503(8) 0.0182(3) Uani 1 1 d .
H16 H 0.2014 0.6983 0.4544 0.022 Uiso 1 1 calc R
C9 C 0.30476(10) 0.84825(17) 0.33255(7) 0.0159(3) Uani 1 1 d .
C10 C 0.35409(10) 0.91185(18) 0.27216(8) 0.0180(3) Uani 1 1 d .
H10 H 0.3216 0.9460 0.2197 0.022 Uiso 1 1 calc R
C2 C 0.66376(10) 0.90262(18) 0.41967(8) 0.0172(3) Uani 1 1 d .
H2 H 0.6663 0.9592 0.3694 0.021 Uiso 1 1 calc R
C18 C -0.16051(10) 0.74991(18) 0.27293(8) 0.0168(3) Uani 1 1 d .
H18 H -0.1551 0.6921 0.3239 0.020 Uiso 1 1 calc R
C15 C 0.05525(10) 0.73129(18) 0.38294(8) 0.0179(3) Uani 1 1 d .
H15 H 0.0066 0.6862 0.4142 0.022 Uiso 1 1 calc R
C17 C -0.07019(10) 0.82537(17) 0.24937(7) 0.0146(3) Uani 1 1 d .
C14 C 0.03308(10) 0.80709(17) 0.30236(8) 0.0151(3) Uani 1 1 d .
C20 C -0.26672(10) 0.84584(17) 0.14629(7) 0.0146(3) Uani 1 1 d .
C7 C 0.47216(10) 0.85890(17) 0.37712(8) 0.0148(3) Uani 1 1 d .
C24 C -0.45150(10) 0.7747(2) 0.11325(9) 0.0230(3) Uani 1 1 d .
H24A H -0.5110 0.7965 0.0708 0.034 Uiso 1 1 calc GR
H24B H -0.4659 0.8245 0.1643 0.034 Uiso 1 1 calc GR
H24C H -0.4391 0.6439 0.1191 0.034 Uiso 1 1 calc GR
C6 C 0.56428(10) 0.75455(18) 0.51413(8) 0.0162(3) Uani 1 1 d .
H6 H 0.5003 0.7118 0.5265 0.019 Uiso 1 1 calc R
C4 C 0.75178(10) 0.79848(19) 0.55245(8) 0.0193(3) Uani 1 1 d .
H4 H 0.8135 0.7849 0.5905 0.023 Uiso 1 1 calc R
C3 C 0.75543(11) 0.88225(19) 0.47664(8) 0.0193(3) Uani 1 1 d .
H3 H 0.8196 0.9245 0.4643 0.023 Uiso 1 1 calc R
C19 C -0.25864(10) 0.75836(18) 0.22259(8) 0.0165(3) Uani 1 1 d .
H19 H -0.3180 0.7066 0.2395 0.020 Uiso 1 1 calc R
C1 C 0.56772(10) 0.83805(17) 0.43799(7) 0.0151(3) Uani 1 1 d .
C5 C 0.65625(10) 0.73539(18) 0.57120(8) 0.0180(3) Uani 1 1 d .
H5 H 0.6538 0.6804 0.6219 0.022 Uiso 1 1 calc R

loop_
_atom_site_aniso_label
_atom_site_aniso_U_11
_atom_site_aniso_U_22
_atom_site_aniso_U_33
_atom_site_aniso_U_23
_atom_site_aniso_U_13
_atom_site_aniso_U_12
O23 0.0135(4) 0.0257(5) 0.0156(4) 0.0000(4) 0.0021(4) -0.0021(4)
O8 0.0140(4) 0.0198(5) 0.0135(4) 0.0006(3) 0.0021(3) -0.0006(4)
N13 0.0148(5) 0.0183(5) 0.0130(5) 0.0002(4) -0.0001(4) 0.0003(4)
C22 0.0158(6) 0.0144(6) 0.0166(6) -0.0008(5) 0.0067(5) -0.0012(5)
N11 0.0182(6) 0.0200(6) 0.0153(5) 0.0004(4) 0.0023(4) 0.0000(5)
C21 0.0188(6) 0.0150(6) 0.0137(6) 0.0002(5) 0.0045(5) 0.0011(5)
N12 0.0152(5) 0.0191(5) 0.0126(5) 0.0002(4) 0.0007(4) -0.0007(5)
C16 0.0209(7) 0.0209(7) 0.0128(6) 0.0019(5) 0.0025(5) -0.0008(6)
C9 0.0158(6) 0.0165(6) 0.0140(6) -0.0009(5) -0.0015(5) -0.0001(5)
C10 0.0190(7) 0.0201(6) 0.0141(6) 0.0016(5) 0.0004(5) 0.0001(6)
C2 0.0192(7) 0.0167(6) 0.0165(6) -0.0010(5) 0.0051(5) -0.0008(5)
C18 0.0211(7) 0.0157(6) 0.0144(6) 0.0015(5) 0.0050(5) 0.0003(5)
C15 0.0189(7) 0.0211(7) 0.0145(6) 0.0014(5) 0.0048(5) -0.0013(6)
C17 0.0162(6) 0.0133(6) 0.0145(6) -0.0015(5) 0.0031(5) 0.0018(5)
C14 0.0176(6) 0.0131(6) 0.0151(6) -0.0010(5) 0.0044(5) 0.0002(5)
C20 0.0143(6) 0.0144(6) 0.0150(6) -0.0035(5) 0.0016(5) 0.0019(5)
C7 0.0146(6) 0.0144(6) 0.0163(6) -0.0013(5) 0.0046(5) -0.0008(5)
C24 0.0138(6) 0.0333(8) 0.0222(7) 0.0011(6) 0.0041(5) -0.0046(6)
C6 0.0154(6) 0.0171(6) 0.0169(6) -0.0004(5) 0.0051(5) 0.0010(5)
C4 0.0156(6) 0.0232(7) 0.0180(6) -0.0027(5) -0.0006(5) 0.0022(6)
C3 0.0161(6) 0.0205(7) 0.0222(7) -0.0039(5) 0.0054(5) -0.0028(6)
C19 0.0167(6) 0.0169(6) 0.0173(6) -0.0008(5) 0.0064(5) -0.0023(5)
C1 0.0162(6) 0.0145(6) 0.0148(6) -0.0027(5) 0.0033(5) 0.0010(5)
C5 0.0201(7) 0.0202(6) 0.0142(6) 0.0001(5) 0.0042(5) 0.0025(6)

loop_
_atom_type_symbol
_atom_type_description
_atom_type_scat_dispersion_real
_atom_type_scat_dispersion_imag
_atom_type_scat_source
C C 0.0033 0.0016 'International Tables Vol C Tables 4.2.6.8 and 6.1.1.4'
H H 0.0000 0.0000 'International Tables Vol C Tables 4.2.6.8 and 6.1.1.4'
N N 0.0061 0.0033 'International Tables Vol C Tables 4.2.6.8 and 6.1.1.4'
O O 0.0106 0.0060 'International Tables Vol C Tables 4.2.6.8 and 6.1.1.4'

loop_
_geom_angle_atom_site_label_1
_geom_angle_atom_site_label_2
_geom_angle_atom_site_label_3
_geom_angle
C20 O23 C24 117.17(10)
C9 O8 C7 103.35(9)
C14 N13 N12 104.22(10)
C21 C22 H22 119.5
C21 C22 C17 120.91(12)
C17 C22 H22 119.5
C7 N11 C10 105.16(11)
C22 C21 H21 119.9
C22 C21 C20 120.12(11)
C20 C21 H21 119.9
N13 N12 C9 119.29(10)
C16 N12 N13 112.59(10)
C16 N12 C9 128.11(11)
N12 C16 H16 126.9
C15 C16 N12 106.28(11)
C15 C16 H16 126.9
O8 C9 N12 115.46(11)
C10 C9 O8 109.75(11)
C10 C9 N12 134.79(12)
N11 C10 H10 125.9
C9 C10 N11 108.17(11)
C9 C10 H10 125.9
C3 C2 H2 120.1
C3 C2 C1 119.85(12)
C1 C2 H2 120.1
C17 C18 H18 119.0
C19 C18 H18 119.0
C19 C18 C17 121.94(11)
C16 C15 H15 127.0
C16 C15 C14 105.93(11)
C14 C15 H15 127.0
C22 C17 C14 121.46(11)
C18 C17 C22 117.90(12)
C18 C17 C14 120.61(11)
N13 C14 C15 110.98(11)
N13 C14 C17 121.16(11)
C15 C14 C17 127.84(12)
O23 C20 C21 115.89(11)
O23 C20 C19 123.93(11)
C21 C20 C19 120.17(12)
O8 C7 C1 117.32(10)
N11 C7 O8 113.57(11)
N11 C7 C1 129.11(12)
O23 C24 H24A 109.5
O23 C24 H24B 109.5
O23 C24 H24C 109.5
H24A C24 H24B 109.5
H24A C24 H24C 109.5
H24B C24 H24C 109.5
C1 C6 H6 119.9
C5 C6 H6 119.9
C5 C6 C1 120.14(12)
C3 C4 H4 119.9
C5 C4 H4 119.9
C5 C4 C3 120.12(12)
C2 C3 C4 120.22(12)
C2 C3 H3 119.9
C4 C3 H3 119.9
C18 C19 C20 118.95(12)
C18 C19 H19 120.5
C20 C19 H19 120.5
C2 C1 C7 119.20(11)
C2 C1 C6 119.80(12)
C6 C1 C7 121.01(11)
C6 C5 H5 120.1
C4 C5 C6 119.87(12)
C4 C5 H5 120.1

loop_
_geom_bond_atom_site_label_1
_geom_bond_atom_site_label_2
_geom_bond_distance
O23 C20 1.3748(15)
O23 C24 1.4337(16)
O8 C9 1.3635(15)
O8 C7 1.3798(15)
N13 N12 1.3676(14)
N13 C14 1.3360(17)
C22 H22 0.9300
C22 C21 1.3823(17)
C22 C17 1.4059(17)
N11 C10 1.3935(17)
N11 C7 1.2976(16)
C21 H21 0.9300
C21 C20 1.3897(18)
N12 C16 1.3658(16)
N12 C9 1.3844(17)
C16 H16 0.9300
C16 C15 1.3600(19)
C9 C10 1.3447(18)
C10 H10 0.9300
C2 H2 0.9300
C2 C3 1.3864(18)
C2 C1 1.3949(18)
C18 H18 0.9300
C18 C17 1.3911(18)
C18 C19 1.3899(18)
C15 H15 0.9300
C15 C14 1.4216(17)
C17 C14 1.4673(17)
C20 C19 1.3960(17)
C7 C1 1.4583(17)
C24 H24A 0.9600
C24 H24B 0.9600
C24 H24C 0.9600
C6 H6 0.9300
C6 C1 1.3997(17)
C6 C5 1.3892(17)
C4 H4 0.9300
C4 C3 1.3961(18)
C4 C5 1.3879(19)
C3 H3 0.9300
C19 H19 0.9300
C5 H5 0.9300

loop_
_geom_torsion_atom_site_label_1
_geom_torsion_atom_site_label_2
_geom_torsion_atom_site_label_3
_geom_torsion_atom_site_label_4
_geom_torsion
O23 C20 C19 C18 -179.66(11)
O8 C9 C10 N11 -0.47(15)
O8 C7 C1 C2 -173.45(11)
O8 C7 C1 C6 6.55(17)
N13 N12 C16 C15 0.21(15)
N13 N12 C9 O8 176.03(10)
N13 N12 C9 C10 -3.4(2)
C22 C21 C20 O23 179.82(10)
C22 C21 C20 C19 0.72(18)
C22 C17 C14 N13 -6.20(18)
C22 C17 C14 C15 175.81(12)
N11 C7 C1 C2 6.4(2)
N11 C7 C1 C6 -173.60(13)
C21 C22 C17 C18 -0.93(18)
C21 C22 C17 C14 177.40(11)
C21 C20 C19 C18 -0.63(18)
N12 N13 C14 C15 0.62(14)
N12 N13 C14 C17 -177.68(11)
N12 C16 C15 C14 0.18(14)
N12 C9 C10 N11 179.01(14)
C16 N12 C9 O8 -5.03(19)
C16 N12 C9 C10 175.52(14)
C16 C15 C14 N13 -0.52(15)
C16 C15 C14 C17 177.64(12)
C9 O8 C7 N11 -0.91(14)
C9 O8 C7 C1 178.96(11)
C9 N12 C16 C15 -178.80(12)
C10 N11 C7 O8 0.64(14)
C10 N11 C7 C1 -179.22(13)
C18 C17 C14 N13 172.09(12)
C18 C17 C14 C15 -5.9(2)
C17 C22 C21 C20 0.08(18)
C17 C18 C19 C20 -0.25(19)
C14 N13 N12 C16 -0.52(14)
C14 N13 N12 C9 178.59(11)
C7 O8 C9 N12 -178.79(10)
C7 O8 C9 C10 0.80(13)
C7 N11 C10 C9 -0.10(14)
C24 O23 C20 C21 176.70(11)
C24 O23 C20 C19 -4.23(17)
C3 C2 C1 C7 -179.41(11)
C3 C2 C1 C6 0.59(19)
C3 C4 C5 C6 0.5(2)
C19 C18 C17 C22 1.02(19)
C19 C18 C17 C14 -177.33(11)
C1 C2 C3 C4 -0.43(19)
C1 C6 C5 C4 -0.29(19)
C5 C6 C1 C2 -0.23(19)
C5 C6 C1 C7 179.77(12)
C5 C4 C3 C2 -0.1(2)
